data_7216038
loop_
_publ_author_name
'Peikert, K.'
'Hoffmann, F.'
'Fr\"oba, M.'

_publ_section_title
;
 Fluorine magic: one new organofluorine linker leads to three new
 metal--organic frameworks
;
_journal_issue 2
_journal_name_full CrystEngComm
_journal_page_first 353
_journal_paper_doi 10.1039/C4CE00408F
_journal_volume 17
_journal_year 2015
_chemical_formula_sum 'C17 H21 Cu F N2 O8'
_chemical_formula_weight 463.90
_chemical_name_common UHM-33
_chemical_name_systematic
; 
 ? 
;
_space_group_IT_number 14
_symmetry_cell_setting monoclinic
_symmetry_space_group_name_Hall '-P 2ybc'
_symmetry_space_group_name_H-M 'P 1 21/c 1'
_atom_sites_solution_hydrogens geom
_atom_sites_solution_primary direct
_atom_sites_solution_secondary difmap
_audit_creation_method SHELXL-97
_cell_angle_alpha 90.00
_cell_angle_beta 91.6710(10)
_cell_angle_gamma 90.00
_cell_formula_units_Z 4
_cell_length_a 11.89060(10)
_cell_length_b 11.62620(10)
_cell_length_c 14.50100(10)
_cell_measurement_reflns_used 869
_cell_measurement_temperature 153(2)
_cell_measurement_theta_max 75.0
_cell_measurement_theta_min 4.5
_cell_volume 2003.80(3)
_computing_cell_refinement
;
CrysAlisPro, Agilent Technologies,
Version 1.171.35.19 (release 27-10-2011 CrysAlis171 .NET)
(compiled Oct 27 2011,15:02:11)
;
_computing_data_collection
;
CrysAlisPro, Agilent Technologies,
Version 1.171.35.19 (release 27-10-2011 CrysAlis171 .NET)
(compiled Oct 27 2011,15:02:11)
;
_computing_data_reduction
;
CrysAlisPro, Agilent Technologies,
Version 1.171.35.19 (release 27-10-2011 CrysAlis171 .NET)
(compiled Oct 27 2011,15:02:11)
;
_computing_molecular_graphics 'Mercury Win 3.3, 2014'
_computing_structure_refinement 'SHELXL-97 (Sheldrick, 1997)'
_computing_structure_solution 'SHELXS-97 (Sheldrick, 1990)'
_diffrn_ambient_temperature 153(2)
_diffrn_measured_fraction_theta_full 0.996
_diffrn_measured_fraction_theta_max 0.996
_diffrn_measurement_device_type 'SuperNova, Dual, Cu at zero, Atlas'
_diffrn_measurement_method '\w scans'
_diffrn_radiation_monochromator mirror
_diffrn_radiation_source 'SuperNova (Cu) X-ray Source'
_diffrn_radiation_type CuK\a
_diffrn_radiation_wavelength 1.54178
_diffrn_reflns_av_R_equivalents 0.0208
_diffrn_reflns_av_sigmaI/netI 0.0086
_diffrn_reflns_limit_h_max 14
_diffrn_reflns_limit_h_min -14
_diffrn_reflns_limit_k_max 14
_diffrn_reflns_limit_k_min -14
_diffrn_reflns_limit_l_max 18
_diffrn_reflns_limit_l_min -18
_diffrn_reflns_number 39591
_diffrn_reflns_theta_full 76.31
_diffrn_reflns_theta_max 76.31
_diffrn_reflns_theta_min 3.72
_exptl_absorpt_coefficient_mu 2.054
_exptl_absorpt_correction_T_max 0.8210
_exptl_absorpt_correction_T_min 0.6842
_exptl_absorpt_correction_type numerical
_exptl_absorpt_process_details
;
CrysAlisPro, Agilent Technologies,
Version 1.171.35.19 (release 27-10-2011 CrysAlis171 .NET)
(compiled Oct 27 2011,15:02:11)
Empirical absorption correction using spherical harmonics,
implemented in SCALE3 ABSPACK scaling algorithm.
;
_exptl_crystal_colour colourless
_exptl_crystal_density_diffrn 1.538
_exptl_crystal_density_method 'not measured'
_exptl_crystal_description block
_exptl_crystal_F_000 956
_exptl_crystal_size_max 0.20
_exptl_crystal_size_mid 0.12
_exptl_crystal_size_min 0.10
_refine_diff_density_max 0.744
_refine_diff_density_min -0.932
_refine_diff_density_rms 0.070
_refine_ls_extinction_method none
_refine_ls_goodness_of_fit_ref 1.052
_refine_ls_hydrogen_treatment constr
_refine_ls_matrix_type full
_refine_ls_number_parameters 308
_refine_ls_number_reflns 4185
_refine_ls_number_restraints 0
_refine_ls_restrained_S_all 1.052
_refine_ls_R_factor_all 0.0436
_refine_ls_R_factor_gt 0.0430
_refine_ls_shift/su_max 0.000
_refine_ls_shift/su_mean 0.000
_refine_ls_structure_factor_coef Fsqd
_refine_ls_weighting_details 'calc w=1/[\s^2^(Fo^2^)+(0.0503P)^2^+3.2973P] where P=(Fo^2^+2Fc^2^)/3'
_refine_ls_weighting_scheme calc
_refine_ls_wR_factor_gt 0.1095
_refine_ls_wR_factor_ref 0.1099
_reflns_number_gt 4105
_reflns_number_total 4185
_reflns_threshold_expression >2sigma(I)
_cod_data_source_file c4ce00408f2.cif
_cod_data_source_block kp-mof-65m1
_cod_depositor_comments 'Adding full bibliography for 7216036--7216038.cif.'
_cod_original_sg_symbol_H-M 'P 21/c'
_cod_database_code 7216038

loop_
_symmetry_equiv_pos_as_xyz
'x, y, z'
'-x, y+1/2, -z+1/2'
'-x, -y, -z'
'x, -y-1/2, z-1/2'

loop_
_atom_site_label
_atom_site_type_symbol
_atom_site_fract_x
_atom_site_fract_y
_atom_site_fract_z
_atom_site_U_iso_or_equiv
_atom_site_adp_type
_atom_site_occupancy
_atom_site_symmetry_multiplicity
_atom_site_calc_flag
_atom_site_refinement_flags
_atom_site_disorder_assembly
_atom_site_disorder_group
Cu1 Cu 0.58211(3) 0.57841(3) 0.00879(2) 0.01966(11) Uani 1 1 d . . .
O1 O 0.48816(14) 0.63209(15) 0.10949(13) 0.0328(4) Uani 1 1 d . . .
O2 O 0.34600(14) 0.96523(15) 0.40731(12) 0.0309(4) Uani 1 1 d . . .
O3 O 0.48490(16) 0.83608(16) 0.42165(14) 0.0402(5) Uani 1 1 d . . .
O4 O 0.35051(16) 0.50292(17) 0.09452(12) 0.0378(4) Uani 1 1 d . . .
O5 O -0.0005(2) 0.6731(4) 0.3766(2) 0.1126(16) Uani 1 1 d . . .
H5A H -0.0599 0.6359 0.3848 0.169 Uiso 0.50 1 calc PR . .
O6 O -0.00043(19) 0.5671(2) 0.2538(2) 0.0592(6) Uani 1 1 d . . .
H6A H -0.0560 0.5377 0.2794 0.089 Uiso 0.50 1 calc PR . .
F1 F 0.4923(3) 0.7704(4) 0.2433(3) 0.0344(9) Uani 0.34 1 d P A 2
F2 F 0.1621(2) 0.8121(3) 0.41070(19) 0.0329(6) Uani 0.50 1 d P B 2
F3 F 0.1573(8) 0.5574(8) 0.1660(6) 0.035(2) Uani 0.16 1 d P C 2
C1 C 0.39560(18) 0.58971(18) 0.13016(14) 0.0221(4) Uani 1 1 d . D .
C2 C 0.33282(18) 0.64931(19) 0.20438(14) 0.0231(4) Uani 1 1 d . . .
C3 C 0.2208(2) 0.6229(2) 0.21948(16) 0.0270(5) Uani 1 1 d . D 1
H3 H 0.1841 0.5662 0.1823 0.032 Uiso 0.66 1 calc PR D 1
C4 C 0.1613(2) 0.6779(2) 0.28813(16) 0.0288(5) Uani 1 1 d . . .
C5 C 0.21635(19) 0.7620(2) 0.34150(16) 0.0271(5) Uani 1 1 d . D 1
H5B H 0.1761 0.8019 0.3872 0.033 Uiso 0.50 1 calc PR D 1
C6 C 0.32887(19) 0.78837(19) 0.32900(15) 0.0234(4) Uani 1 1 d . . .
C7 C 0.38545(18) 0.7316(2) 0.26025(15) 0.0235(4) Uani 1 1 d . D 1
H7 H 0.4623 0.7495 0.2510 0.028 Uiso 0.84 1 calc PR D 1
C8 C 0.39189(18) 0.87047(19) 0.39118(14) 0.0228(4) Uani 1 1 d . D .
C9 C 0.0432(2) 0.6399(3) 0.30546(19) 0.0435(7) Uani 1 1 d . D .
C10 C 0.8798(2) 0.6094(3) 0.0132(2) 0.0412(6) Uani 1 1 d . . .
H10A H 0.8325 0.5531 -0.0199 0.062 Uiso 1 1 calc R . .
H10B H 0.9172 0.5723 0.0665 0.062 Uiso 1 1 calc R . .
H10C H 0.9366 0.6393 -0.0281 0.062 Uiso 1 1 calc R . .
C11 C -0.2848(3) 0.6492(3) 0.3040(3) 0.0572(9) Uani 1 1 d . E .
H11A H -0.3232 0.6252 0.2465 0.086 Uiso 1 1 calc R . .
H11B H -0.2131 0.6859 0.2900 0.086 Uiso 1 1 calc R . .
H11C H -0.3323 0.7040 0.3364 0.086 Uiso 1 1 calc R . .
O7 O 0.70336(14) 0.70829(14) 0.03079(13) 0.0313(4) Uani 1 1 d . . .
C12 C 0.8080(2) 0.7066(2) 0.04572(17) 0.0313(5) Uani 1 1 d . . .
N1 N 0.8571(2) 0.7921(2) 0.0921(2) 0.0495(7) Uani 1 1 d . . .
C13 C 0.7887(3) 0.8858(3) 0.1280(4) 0.0850(17) Uani 1 1 d . . .
H13A H 0.7984 0.9547 0.0902 0.128 Uiso 1 1 calc R . .
H13B H 0.8125 0.9023 0.1919 0.128 Uiso 1 1 calc R . .
H13C H 0.7093 0.8630 0.1260 0.128 Uiso 1 1 calc R . .
C14 C 0.9792(3) 0.8056(3) 0.1045(3) 0.0617(10) Uani 1 1 d . . .
H14A H 1.0160 0.7315 0.0941 0.093 Uiso 1 1 calc R . .
H14B H 0.9970 0.8321 0.1674 0.093 Uiso 1 1 calc R . .
H14C H 1.0061 0.8622 0.0601 0.093 Uiso 1 1 calc R . .
O8A O -0.1678(3) 0.5413(3) 0.4186(3) 0.0411(11) Uani 0.576(6) 1 d P E 1
O8B O -0.1728(4) 0.4806(5) 0.3356(5) 0.062(2) Uani 0.424(6) 1 d P E 2
C15 C -0.2630(3) 0.5453(3) 0.3644(4) 0.0762(14) Uani 1 1 d . . .
N2 N -0.34431(19) 0.4833(2) 0.39213(16) 0.0357(5) Uani 1 1 d . E .
C16 C -0.3239(3) 0.3836(2) 0.4508(2) 0.0423(6) Uani 1 1 d . . .
H16A H -0.2547 0.3450 0.4326 0.063 Uiso 1 1 calc R E .
H16B H -0.3873 0.3301 0.4442 0.063 Uiso 1 1 calc R . .
H16C H -0.3159 0.4084 0.5153 0.063 Uiso 1 1 calc R . .
C17A C -0.4567(6) 0.4992(7) 0.3545(5) 0.0493(16) Uani 0.576(6) 1 d P E 1
H17A H -0.4877 0.5713 0.3778 0.074 Uiso 0.576(6) 1 calc PR E 1
H17B H -0.5042 0.4348 0.3732 0.074 Uiso 0.576(6) 1 calc PR E 1
H17C H -0.4548 0.5022 0.2871 0.074 Uiso 0.576(6) 1 calc PR E 1
C17B C -0.4566(10) 0.5398(11) 0.3968(9) 0.068(3) Uani 0.424(6) 1 d P E 2
H17D H -0.4524 0.6033 0.4412 0.101 Uiso 0.424(6) 1 calc PR E 2
H17E H -0.5123 0.4835 0.4166 0.101 Uiso 0.424(6) 1 calc PR E 2
H17F H -0.4788 0.5696 0.3358 0.101 Uiso 0.424(6) 1 calc PR E 2

loop_
_atom_site_aniso_label
_atom_site_aniso_U_11
_atom_site_aniso_U_22
_atom_site_aniso_U_33
_atom_site_aniso_U_23
_atom_site_aniso_U_13
_atom_site_aniso_U_12
Cu1 0.02205(18) 0.01802(17) 0.01876(17) -0.00066(11) -0.00224(12) 0.00038(11)
O1 0.0262(8) 0.0313(9) 0.0414(10) -0.0151(7) 0.0068(7) -0.0039(7)
O2 0.0267(8) 0.0271(8) 0.0383(9) -0.0097(7) -0.0077(7) 0.0012(7)
O3 0.0389(10) 0.0300(9) 0.0503(11) -0.0171(8) -0.0233(8) 0.0105(8)
O4 0.0385(10) 0.0405(10) 0.0351(9) -0.0181(8) 0.0132(8) -0.0168(8)
O5 0.0558(16) 0.201(4) 0.083(2) -0.087(2) 0.0378(15) -0.062(2)
O6 0.0357(11) 0.0605(15) 0.0819(17) -0.0189(13) 0.0073(11) -0.0182(10)
F1 0.0245(19) 0.042(2) 0.037(2) -0.0108(19) 0.0038(16) -0.0094(17)
F2 0.0275(14) 0.0394(16) 0.0321(14) -0.0129(12) 0.0065(11) -0.0048(12)
F3 0.030(4) 0.039(5) 0.037(5) -0.017(4) 0.003(4) -0.011(4)
C1 0.0244(10) 0.0227(10) 0.0188(10) -0.0003(8) -0.0043(8) 0.0025(8)
C2 0.0248(10) 0.0231(10) 0.0213(10) -0.0002(8) -0.0019(8) 0.0006(8)
C3 0.0284(11) 0.0276(11) 0.0248(11) -0.0024(9) -0.0036(9) -0.0038(9)
C4 0.0250(11) 0.0340(12) 0.0271(11) -0.0010(9) -0.0019(9) -0.0029(9)
C5 0.0249(11) 0.0328(12) 0.0237(10) -0.0042(9) 0.0019(8) 0.0015(9)
C6 0.0249(11) 0.0236(10) 0.0215(10) -0.0003(8) -0.0027(8) -0.0005(8)
C7 0.0199(10) 0.0269(11) 0.0236(10) -0.0005(8) -0.0007(8) -0.0005(8)
C8 0.0255(10) 0.0237(10) 0.0193(9) -0.0009(8) 0.0007(8) -0.0027(8)
C9 0.0286(13) 0.068(2) 0.0337(13) 0.0057(13) -0.0017(10) -0.0089(13)
C10 0.0318(13) 0.0443(15) 0.0477(16) -0.0070(13) 0.0030(11) 0.0005(12)
C11 0.0424(17) 0.0483(18) 0.081(2) 0.0271(17) 0.0004(16) 0.0055(14)
O7 0.0258(8) 0.0240(8) 0.0437(10) -0.0010(7) -0.0064(7) -0.0056(6)
C12 0.0294(12) 0.0284(12) 0.0357(12) 0.0091(10) -0.0049(10) -0.0059(9)
N1 0.0346(12) 0.0286(11) 0.084(2) -0.0020(12) -0.0230(12) -0.0039(9)
C13 0.061(2) 0.0355(17) 0.156(5) -0.034(2) -0.047(3) 0.0113(16)
C14 0.0371(16) 0.0522(19) 0.094(3) 0.0116(19) -0.0280(17) -0.0144(14)
O8A 0.0292(17) 0.046(2) 0.049(2) 0.0093(16) 0.0016(14) 0.0026(14)
O8B 0.023(2) 0.046(3) 0.116(6) 0.030(3) 0.003(3) 0.001(2)
C15 0.0302(15) 0.060(2) 0.139(4) 0.053(3) 0.0066(19) 0.0094(15)
N2 0.0351(11) 0.0344(11) 0.0374(11) -0.0002(9) -0.0018(9) 0.0028(9)
C16 0.0483(16) 0.0307(13) 0.0478(16) 0.0025(12) 0.0008(13) -0.0027(12)
C17A 0.035(3) 0.062(4) 0.050(4) 0.003(3) -0.006(3) -0.003(3)
C17B 0.059(6) 0.069(7) 0.076(8) 0.029(6) 0.031(6) 0.031(6)

loop_
_atom_type_symbol
_atom_type_description
_atom_type_scat_dispersion_real
_atom_type_scat_dispersion_imag
_atom_type_scat_source
C C 0.0181 0.0091 'International Tables Vol C Tables 4.2.6.8 and 6.1.1.4'
H H 0.0000 0.0000 'International Tables Vol C Tables 4.2.6.8 and 6.1.1.4'
O O 0.0492 0.0322 'International Tables Vol C Tables 4.2.6.8 and 6.1.1.4'
F F 0.0727 0.0534 'International Tables Vol C Tables 4.2.6.8 and 6.1.1.4'
Cu Cu -1.9646 0.5888 'International Tables Vol C Tables 4.2.6.8 and 6.1.1.4'
N N 0.0311 0.0180 'International Tables Vol C Tables 4.2.6.8 and 6.1.1.4'

loop_
_geom_angle_atom_site_label_1
_geom_angle_atom_site_label_2
_geom_angle_atom_site_label_3
_geom_angle
_geom_angle_site_symmetry_1
_geom_angle_site_symmetry_3
O3 Cu1 O4 89.91(9) 4_575 3_665
O3 Cu1 O1 88.89(9) 4_575 .
O4 Cu1 O1 166.80(7) 3_665 .
O3 Cu1 O2 167.09(7) 4_575 2_645
O4 Cu1 O2 88.29(8) 3_665 2_645
O1 Cu1 O2 89.95(8) . 2_645
O3 Cu1 O7 97.02(7) 4_575 .
O4 Cu1 O7 99.68(7) 3_665 .
O1 Cu1 O7 93.51(7) . .
O2 Cu1 O7 95.88(7) 2_645 .
O3 Cu1 Cu1 82.49(5) 4_575 3_665
O4 Cu1 Cu1 84.96(5) 3_665 3_665
O1 Cu1 Cu1 81.85(5) . 3_665
O2 Cu1 Cu1 84.62(5) 2_645 3_665
O7 Cu1 Cu1 175.34(5) . 3_665
C1 O1 Cu1 125.19(15) . .
C8 O2 Cu1 121.22(14) . 2_655
C8 O3 Cu1 124.57(15) . 4_576
C1 O4 Cu1 121.72(15) . 3_665
C9 O5 H5A 109.5 . .
C9 O6 H6A 109.5 . .
O4 C1 O1 126.2(2) . .
O4 C1 C2 117.0(2) . .
O1 C1 C2 116.79(19) . .
C3 C2 C7 118.5(2) . .
C3 C2 C1 120.7(2) . .
C7 C2 C1 120.8(2) . .
C2 C3 C4 121.3(2) . .
C2 C3 H3 119.3 . .
C4 C3 H3 119.3 . .
C3 C4 C5 118.5(2) . .
C3 C4 C9 118.8(2) . .
C5 C4 C9 122.6(2) . .
C6 C5 C4 121.3(2) . .
C6 C5 H5B 119.4 . .
C4 C5 H5B 119.4 . .
C7 C6 C5 118.6(2) . .
C7 C6 C8 119.4(2) . .
C5 C6 C8 121.9(2) . .
C6 C7 C2 121.8(2) . .
C6 C7 H7 119.1 . .
C2 C7 H7 119.1 . .
O3 C8 O2 127.1(2) . .
O3 C8 C6 115.6(2) . .
O2 C8 C6 117.32(19) . .
O5 C9 O6 122.9(3) . .
O5 C9 C4 117.9(3) . .
O6 C9 C4 118.7(3) . .
C12 C10 H10A 109.5 . .
C12 C10 H10B 109.5 . .
H10A C10 H10B 109.5 . .
C12 C10 H10C 109.5 . .
H10A C10 H10C 109.5 . .
H10B C10 H10C 109.5 . .
C15 C11 H11A 109.5 . .
C15 C11 H11B 109.5 . .
H11A C11 H11B 109.5 . .
C15 C11 H11C 109.5 . .
H11A C11 H11C 109.5 . .
H11B C11 H11C 109.5 . .
C12 O7 Cu1 133.21(16) . .
O7 C12 N1 119.6(2) . .
O7 C12 C10 121.8(2) . .
N1 C12 C10 118.6(2) . .
C12 N1 C13 119.8(2) . .
C12 N1 C14 124.1(3) . .
C13 N1 C14 115.9(3) . .
N1 C13 H13A 109.5 . .
N1 C13 H13B 109.5 . .
H13A C13 H13B 109.5 . .
N1 C13 H13C 109.5 . .
H13A C13 H13C 109.5 . .
H13B C13 H13C 109.5 . .
N1 C14 H14A 109.5 . .
N1 C14 H14B 109.5 . .
H14A C14 H14B 109.5 . .
N1 C14 H14C 109.5 . .
H14A C14 H14C 109.5 . .
H14B C14 H14C 109.5 . .
N2 C15 O8A 115.0(4) . .
N2 C15 O8B 112.8(4) . .
O8A C15 O8B 61.1(3) . .
N2 C15 C11 120.9(3) . .
O8A C15 C11 119.2(3) . .
O8B C15 C11 112.4(4) . .
C15 N2 C17A 120.7(4) . .
C15 N2 C16 121.2(3) . .
C17A N2 C16 117.4(4) . .
C15 N2 C17B 116.9(5) . .
C17A N2 C17B 30.5(5) . .
C16 N2 C17B 117.3(5) . .
N2 C16 H16A 109.5 . .
N2 C16 H16B 109.5 . .
H16A C16 H16B 109.5 . .
N2 C16 H16C 109.5 . .
H16A C16 H16C 109.5 . .
H16B C16 H16C 109.5 . .
N2 C17A H17A 109.5 . .
N2 C17A H17B 109.5 . .
N2 C17A H17C 109.5 . .
N2 C17B H17D 109.5 . .
N2 C17B H17E 109.5 . .
H17D C17B H17E 109.5 . .
N2 C17B H17F 109.5 . .
H17D C17B H17F 109.5 . .
H17E C17B H17F 109.5 . .

loop_
_geom_bond_atom_site_label_1
_geom_bond_atom_site_label_2
_geom_bond_distance
_geom_bond_site_symmetry_2
Cu1 O3 1.9585(17) 4_575
Cu1 O4 1.9622(17) 3_665
Cu1 O1 1.9659(17) .
Cu1 O2 1.9701(16) 2_645
Cu1 O7 2.1057(16) .
Cu1 Cu1 2.6781(6) 3_665
O1 C1 1.250(3) .
O2 C8 1.254(3) .
O2 Cu1 1.9702(16) 2_655
O3 C8 1.245(3) .
O3 Cu1 1.9586(17) 4_576
O4 C1 1.248(3) .
O4 Cu1 1.9621(17) 3_665
O5 C9 1.231(4) .
O5 H5A 0.8400 .
O6 C9 1.234(4) .
O6 H6A 0.8400 .
C1 C2 1.498(3) .
C2 C3 1.390(3) .
C2 C7 1.391(3) .
C3 C4 1.394(3) .
C3 H3 0.9500 .
C4 C5 1.397(3) .
C4 C9 1.501(3) .
C5 C6 1.390(3) .
C5 H5B 0.9500 .
C6 C7 1.386(3) .
C6 C8 1.499(3) .
C7 H7 0.9500 .
C10 C12 1.500(4) .
C10 H10A 0.9800 .
C10 H10B 0.9800 .
C10 H10C 0.9800 .
C11 C15 1.510(4) .
C11 H11A 0.9800 .
C11 H11B 0.9800 .
C11 H11C 0.9800 .
O7 C12 1.257(3) .
C12 N1 1.327(3) .
N1 C13 1.464(5) .
N1 C14 1.466(4) .
C13 H13A 0.9800 .
C13 H13B 0.9800 .
C13 H13C 0.9800 .
C14 H14A 0.9800 .
C14 H14B 0.9800 .
C14 H14C 0.9800 .
O8A C15 1.361(5) .
O8B C15 1.385(7) .
C15 N2 1.279(4) .
N2 C17A 1.441(7) .
N2 C16 1.455(4) .
N2 C17B 1.491(10) .
C16 H16A 0.9800 .
C16 H16B 0.9800 .
C16 H16C 0.9800 .
C17A H17A 0.9800 .
C17A H17B 0.9800 .
C17A H17C 0.9800 .
C17B H17D 0.9800 .
C17B H17E 0.9800 .
C17B H17F 0.9800 .
